data_7157102
loop_
_publ_author_name
'Cao, Jun'
'Sun, Jing'
'Yan, Chao-Guo'

_publ_section_title
;
 Construction of indeno[1,2-a]fluorene via domino reaction of
 1,3-indanedione and 3-arylideneindolin-2-ones or chalcones.
;
_journal_issue 40
_journal_name_full 'Organic &amp; biomolecular chemistry'
_journal_page_first 9008
_journal_page_last 9013
_journal_paper_doi 10.1039/c9ob01779h
_journal_volume 17
_journal_year 2019
_chemical_formula_moiety 'C35 H22 Br N O4'
_chemical_formula_sum 'C35 H22 Br N O4'
_chemical_formula_weight 600.44
_space_group_crystal_system triclinic
_space_group_IT_number 2
_space_group_name_Hall '-P 1'
_space_group_name_H-M_alt 'P -1'
_symmetry_space_group_name_Hall '-P 1'
_symmetry_space_group_name_H-M 'P -1'
_atom_sites_solution_hydrogens geom
_audit_creation_method SHELXL-2014/7
_audit_update_record
;
2019-05-24 deposited with the CCDC.    2019-09-20 downloaded from the CCDC.
;
_cell_angle_alpha 80.372(2)
_cell_angle_beta 82.962(2)
_cell_angle_gamma 68.265(2)
_cell_formula_units_Z 2
_cell_length_a 9.9903(7)
_cell_length_b 12.0129(8)
_cell_length_c 12.3878(8)
_cell_measurement_reflns_used 6662
_cell_measurement_temperature 296(2)
_cell_measurement_theta_max 26.67
_cell_measurement_theta_min 2.20
_cell_volume 1358.56(16)
_computing_structure_refinement 'SHELXL-2014/7 (Sheldrick, 2014)'
_diffrn_ambient_temperature 296(2)
_diffrn_measured_fraction_theta_full 0.993
_diffrn_measured_fraction_theta_max 0.993
_diffrn_measurement_device_type 'CCD area detector'
_diffrn_measurement_method 'phi and omega scans'
_diffrn_radiation_source 'fine-focus sealed tube'
_diffrn_radiation_type MoK\a
_diffrn_radiation_wavelength 0.71073
_diffrn_reflns_av_R_equivalents 0.0380
_diffrn_reflns_av_unetI/netI 0.0437
_diffrn_reflns_Laue_measured_fraction_full 0.993
_diffrn_reflns_Laue_measured_fraction_max 0.993
_diffrn_reflns_limit_h_max 12
_diffrn_reflns_limit_h_min -12
_diffrn_reflns_limit_k_max 14
_diffrn_reflns_limit_k_min -14
_diffrn_reflns_limit_l_max 15
_diffrn_reflns_limit_l_min -15
_diffrn_reflns_number 19563
_diffrn_reflns_point_group_measured_fraction_full 0.993
_diffrn_reflns_point_group_measured_fraction_max 0.993
_diffrn_reflns_theta_full 25.242
_diffrn_reflns_theta_max 25.998
_diffrn_reflns_theta_min 2.199
_exptl_absorpt_coefficient_mu 1.555
_exptl_absorpt_correction_T_max 0.733
_exptl_absorpt_correction_T_min 0.674
_exptl_absorpt_correction_type multi-scan
_exptl_absorpt_process_details sadabs
_exptl_crystal_colour yellow
_exptl_crystal_density_diffrn 1.468
_exptl_crystal_description block
_exptl_crystal_F_000 612
_exptl_crystal_size_max 0.260
_exptl_crystal_size_mid 0.240
_exptl_crystal_size_min 0.200
_refine_diff_density_max 0.274
_refine_diff_density_min -0.534
_refine_diff_density_rms 0.045
_refine_ls_extinction_method none
_refine_ls_goodness_of_fit_ref 1.004
_refine_ls_hydrogen_treatment constr
_refine_ls_matrix_type full
_refine_ls_number_parameters 371
_refine_ls_number_reflns 5312
_refine_ls_number_restraints 0
_refine_ls_restrained_S_all 1.004
_refine_ls_R_factor_all 0.0809
_refine_ls_R_factor_gt 0.0409
_refine_ls_shift/su_max 0.000
_refine_ls_shift/su_mean 0.000
_refine_ls_structure_factor_coef Fsqd
_refine_ls_weighting_details 'w=1/[\s^2^(Fo^2^)+(0.0381P)^2^+0.6500P] where P=(Fo^2^+2Fc^2^)/3'
_refine_ls_weighting_scheme calc
_refine_ls_wR_factor_gt 0.0850
_refine_ls_wR_factor_ref 0.0981
_reflns_Friedel_coverage 0.000
_reflns_number_gt 3456
_reflns_number_total 5312
_reflns_threshold_expression 'I > 2\s(I)'
_cod_data_source_file c9ob01779h2.cif
_cod_data_source_block 1e
_cod_depositor_comments 'Adding full bibliography for 7157095--7157106.cif.'
_cod_database_code 7157102
_shelx_shelxl_version_number 2014/7
_shelx_space_group_comment
;
The symmetry employed for this shelxl refinement is uniquely defined
by the following loop, which should always be used as a source of
symmetry information in preference to the above space-group names.
They are only intended as comments.
;
_shelx_estimated_absorpt_t_min 0.688
_shelx_estimated_absorpt_t_max 0.746

loop_
_space_group_symop_operation_xyz
'x, y, z'
'-x, -y, -z'

loop_
_atom_site_label
_atom_site_type_symbol
_atom_site_fract_x
_atom_site_fract_y
_atom_site_fract_z
_atom_site_U_iso_or_equiv
_atom_site_adp_type
_atom_site_occupancy
_atom_site_site_symmetry_order
_atom_site_calc_flag
_atom_site_refinement_flags_posn
_atom_site_refinement_flags_adp
Br1 Br 0.07143(4) 0.20918(3) -0.06882(3) 0.08141(16) Uani 1 1 d . .
C1 C 0.2864(3) 0.4771(2) 0.4384(2) 0.0413(6) Uani 1 1 d . .
C2 C 0.2962(3) 0.4546(2) 0.5590(2) 0.0457(6) Uani 1 1 d . .
C3 C 0.2914(3) 0.3587(3) 0.6363(2) 0.0584(8) Uani 1 1 d . .
H3 H 0.2788 0.2923 0.6160 0.070 Uiso 1 1 calc R U
C4 C 0.3058(3) 0.3643(3) 0.7458(2) 0.0676(9) Uani 1 1 d . .
H4 H 0.3040 0.2999 0.7986 0.081 Uiso 1 1 calc R U
C5 C 0.3226(3) 0.4624(3) 0.7777(3) 0.0685(9) Uani 1 1 d . .
H5 H 0.3301 0.4640 0.8515 0.082 Uiso 1 1 calc R U
C6 C 0.3284(3) 0.5579(3) 0.7017(2) 0.0609(8) Uani 1 1 d . .
H6 H 0.3397 0.6245 0.7228 0.073 Uiso 1 1 calc R U
C7 C 0.3169(3) 0.5524(2) 0.5927(2) 0.0486(7) Uani 1 1 d . .
C8 C 0.3262(3) 0.6394(3) 0.4958(2) 0.0488(7) Uani 1 1 d . .
C9 C 0.3049(3) 0.5886(2) 0.3993(2) 0.0411(6) Uani 1 1 d . .
C10 C 0.3053(2) 0.6294(2) 0.2888(2) 0.0404(6) Uani 1 1 d . .
C11 C 0.3228(3) 0.7382(2) 0.2214(2) 0.0447(6) Uani 1 1 d . .
C12 C 0.3443(3) 0.8376(2) 0.2483(3) 0.0573(8) Uani 1 1 d . .
H12 H 0.3488 0.8455 0.3210 0.069 Uiso 1 1 calc R U
C13 C 0.3589(3) 0.9254(3) 0.1635(3) 0.0651(9) Uani 1 1 d . .
H13 H 0.3729 0.9927 0.1804 0.078 Uiso 1 1 calc R U
C14 C 0.3532(3) 0.9149(3) 0.0555(3) 0.0621(8) Uani 1 1 d . .
H14 H 0.3641 0.9745 0.0006 0.075 Uiso 1 1 calc R U
C15 C 0.3315(3) 0.8165(2) 0.0280(2) 0.0558(7) Uani 1 1 d . .
H15 H 0.3265 0.8094 -0.0449 0.067 Uiso 1 1 calc R U
C16 C 0.3173(3) 0.7294(2) 0.1108(2) 0.0459(6) Uani 1 1 d . .
C17 C 0.2956(3) 0.6156(2) 0.1016(2) 0.0461(6) Uani 1 1 d . .
C18 C 0.2845(3) 0.5572(2) 0.2171(2) 0.0402(6) Uani 1 1 d . .
C19 C 0.3173(3) 0.3062(2) 0.1163(2) 0.0496(7) Uani 1 1 d . .
H19 H 0.4152 0.2868 0.1235 0.059 Uiso 1 1 calc R U
C20 C 0.2737(3) 0.2525(2) 0.0436(2) 0.0507(7) Uani 1 1 d . .
H20 H 0.3420 0.1968 0.0023 0.061 Uiso 1 1 calc R U
C21 C 0.1316(3) 0.2812(2) 0.0328(2) 0.0479(7) Uani 1 1 d . .
C22 C 0.0288(3) 0.3619(3) 0.0928(3) 0.0719(9) Uani 1 1 d . .
H22 H -0.0689 0.3812 0.0848 0.086 Uiso 1 1 calc R U
C23 C 0.0737(3) 0.4145(3) 0.1660(3) 0.0665(9) Uani 1 1 d . .
H23 H 0.0049 0.4690 0.2081 0.080 Uiso 1 1 calc R U
C24 C 0.2169(3) 0.3882(2) 0.17770(19) 0.0394(6) Uani 1 1 d . .
C25 C 0.2586(3) 0.4513(2) 0.2548(2) 0.0387(6) Uani 1 1 d . .
C26 C 0.2621(2) 0.4081(2) 0.3686(2) 0.0397(6) Uani 1 1 d . .
C27 C 0.2371(3) 0.2923(2) 0.4082(2) 0.0424(6) Uani 1 1 d . .
C28 C 0.1005(3) 0.2937(3) 0.4477(3) 0.0634(8) Uani 1 1 d . .
H28 H 0.0261 0.3673 0.4545 0.076 Uiso 1 1 calc R U
C29 C 0.0729(4) 0.1877(3) 0.4773(3) 0.0755(9) Uani 1 1 d . .
H29 H -0.0193 0.1902 0.5035 0.091 Uiso 1 1 calc R U
C30 C 0.1818(4) 0.0792(3) 0.4680(3) 0.0657(8) Uani 1 1 d . .
H30 H 0.1630 0.0079 0.4868 0.079 Uiso 1 1 calc R U
C31 C 0.3184(3) 0.0745(2) 0.4313(2) 0.0529(7) Uani 1 1 d . .
H31 H 0.3922 0.0000 0.4266 0.063 Uiso 1 1 calc R U
C32 C 0.3477(3) 0.1806(2) 0.40110(19) 0.0420(6) Uani 1 1 d . .
C33 C 0.5892(3) 0.0947(3) 0.3087(2) 0.0538(7) Uani 1 1 d . .
C34 C 0.8334(4) 0.0302(3) 0.2406(3) 0.0767(10) Uani 1 1 d . .
H34A H 0.8580 -0.0485 0.2846 0.092 Uiso 1 1 calc R U
H34B H 0.8089 0.0233 0.1692 0.092 Uiso 1 1 calc R U
C35 C 0.9540(5) 0.0703(5) 0.2283(4) 0.146(2) Uani 1 1 d . .
H35A H 0.9297 0.1473 0.1831 0.219 Uiso 1 1 calc R U
H35B H 1.0361 0.0125 0.1946 0.219 Uiso 1 1 calc R U
H35C H 0.9767 0.0780 0.2992 0.219 Uiso 1 1 calc R U
N1 N 0.4885(2) 0.17805(18) 0.36623(17) 0.0468(5) Uani 1 1 d . .
H1 H 0.5126 0.2344 0.3829 0.056 Uiso 1 1 calc R U
O1 O 0.2944(2) 0.57808(18) 0.01737(15) 0.0666(6) Uani 1 1 d . .
O2 O 0.3507(2) 0.73162(19) 0.49488(16) 0.0666(6) Uani 1 1 d . .
O3 O 0.5718(2) 0.0140(2) 0.2744(2) 0.0979(9) Uani 1 1 d . .
O4 O 0.7119(2) 0.11701(17) 0.29346(16) 0.0618(5) Uani 1 1 d . .

loop_
_atom_site_aniso_label
_atom_site_aniso_U_11
_atom_site_aniso_U_22
_atom_site_aniso_U_33
_atom_site_aniso_U_23
_atom_site_aniso_U_13
_atom_site_aniso_U_12
Br1 0.0838(3) 0.0849(3) 0.0941(3) -0.0542(2) -0.01949(19) -0.02940(19)
C1 0.0364(14) 0.0414(14) 0.0452(15) -0.0154(12) -0.0077(11) -0.0072(11)
C2 0.0359(15) 0.0548(16) 0.0432(15) -0.0148(14) -0.0059(11) -0.0079(12)
C3 0.0546(18) 0.067(2) 0.0517(18) -0.0179(16) -0.0047(14) -0.0155(15)
C4 0.058(2) 0.089(2) 0.0464(18) -0.0099(17) -0.0033(14) -0.0146(17)
C5 0.0544(19) 0.104(3) 0.0430(18) -0.0292(19) -0.0042(14) -0.0148(18)
C6 0.0494(18) 0.083(2) 0.0527(19) -0.0321(18) -0.0049(14) -0.0165(16)
C7 0.0369(15) 0.0635(17) 0.0442(16) -0.0233(14) -0.0060(11) -0.0088(13)
C8 0.0349(15) 0.0559(17) 0.0589(18) -0.0302(15) -0.0078(12) -0.0090(13)
C9 0.0350(14) 0.0426(14) 0.0485(16) -0.0212(12) -0.0079(11) -0.0089(11)
C10 0.0362(14) 0.0371(13) 0.0516(16) -0.0173(12) -0.0099(11) -0.0105(11)
C11 0.0391(15) 0.0399(14) 0.0586(17) -0.0134(13) -0.0114(12) -0.0128(12)
C12 0.0575(19) 0.0474(16) 0.076(2) -0.0201(16) -0.0195(15) -0.0194(14)
C13 0.063(2) 0.0428(16) 0.100(3) -0.0099(17) -0.0196(17) -0.0265(15)
C14 0.0603(19) 0.0507(17) 0.081(2) -0.0016(16) -0.0128(16) -0.0271(15)
C15 0.0540(18) 0.0549(17) 0.0636(19) -0.0072(15) -0.0105(14) -0.0236(14)
C16 0.0447(16) 0.0405(14) 0.0565(17) -0.0089(13) -0.0098(12) -0.0168(12)
C17 0.0467(16) 0.0455(15) 0.0497(17) -0.0138(13) -0.0092(12) -0.0157(13)
C18 0.0418(15) 0.0387(14) 0.0429(15) -0.0139(12) -0.0084(11) -0.0122(11)
C19 0.0459(16) 0.0507(16) 0.0527(16) -0.0187(13) -0.0119(12) -0.0102(13)
C20 0.0581(19) 0.0449(15) 0.0493(16) -0.0218(13) -0.0046(13) -0.0118(13)
C21 0.0574(18) 0.0465(15) 0.0502(16) -0.0196(13) -0.0081(13) -0.0236(14)
C22 0.0457(17) 0.088(2) 0.099(2) -0.057(2) -0.0044(16) -0.0238(16)
C23 0.0445(18) 0.077(2) 0.089(2) -0.0570(18) -0.0011(15) -0.0148(15)
C24 0.0476(16) 0.0345(13) 0.0403(14) -0.0120(11) -0.0055(11) -0.0156(12)
C25 0.0371(14) 0.0372(13) 0.0435(15) -0.0160(11) -0.0066(11) -0.0095(11)
C26 0.0367(14) 0.0367(13) 0.0470(16) -0.0152(12) -0.0053(11) -0.0099(11)
C27 0.0446(16) 0.0445(15) 0.0410(15) -0.0092(12) -0.0074(11) -0.0163(12)
C28 0.0497(19) 0.0580(19) 0.081(2) -0.0131(16) -0.0029(16) -0.0158(15)
C29 0.059(2) 0.082(2) 0.094(3) -0.004(2) 0.0005(18) -0.040(2)
C30 0.075(2) 0.058(2) 0.073(2) 0.0029(16) -0.0146(17) -0.0367(19)
C31 0.064(2) 0.0428(15) 0.0565(17) -0.0064(13) -0.0171(14) -0.0201(14)
C32 0.0481(16) 0.0455(15) 0.0366(14) -0.0108(12) -0.0084(11) -0.0175(13)
C33 0.0526(19) 0.0535(17) 0.0556(17) -0.0202(14) -0.0126(14) -0.0110(14)
C34 0.066(2) 0.085(2) 0.064(2) -0.0316(18) 0.0009(16) -0.0013(19)
C35 0.072(3) 0.211(6) 0.178(5) -0.086(4) 0.044(3) -0.067(4)
N1 0.0478(14) 0.0394(12) 0.0572(14) -0.0191(10) -0.0036(11) -0.0147(10)
O1 0.1023(17) 0.0649(13) 0.0477(11) -0.0165(10) -0.0105(10) -0.0417(12)
O2 0.0805(15) 0.0702(13) 0.0674(13) -0.0337(11) -0.0111(11) -0.0357(12)
O3 0.0740(16) 0.1037(18) 0.140(2) -0.0891(17) 0.0004(14) -0.0307(14)
O4 0.0504(12) 0.0643(12) 0.0725(13) -0.0306(10) 0.0068(10) -0.0169(10)

loop_
_atom_type_symbol
_atom_type_description
_atom_type_scat_dispersion_real
_atom_type_scat_dispersion_imag
_atom_type_scat_source
C C 0.0033 0.0016 'International Tables Vol C Tables 4.2.6.8 and 6.1.1.4'
H H 0.0000 0.0000 'International Tables Vol C Tables 4.2.6.8 and 6.1.1.4'
N N 0.0061 0.0033 'International Tables Vol C Tables 4.2.6.8 and 6.1.1.4'
O O 0.0106 0.0060 'International Tables Vol C Tables 4.2.6.8 and 6.1.1.4'
Br Br -0.2901 2.4595 'International Tables Vol C Tables 4.2.6.8 and 6.1.1.4'

loop_
_geom_angle_atom_site_label_1
_geom_angle_atom_site_label_2
_geom_angle_atom_site_label_3
_geom_angle
C26 C1 C9 122.0(2)
C26 C1 C2 129.9(2)
C9 C1 C2 108.1(2)
C3 C2 C7 119.1(2)
C3 C2 C1 132.1(2)
C7 C2 C1 108.7(2)
C2 C3 C4 118.2(3)
C2 C3 H3 120.9
C4 C3 H3 120.9
C5 C4 C3 121.8(3)
C5 C4 H4 119.1
C3 C4 H4 119.1
C6 C5 C4 120.6(3)
C6 C5 H5 119.7
C4 C5 H5 119.7
C5 C6 C7 118.1(3)
C5 C6 H6 120.9
C7 C6 H6 120.9
C6 C7 C2 122.1(3)
C6 C7 C8 128.6(3)
C2 C7 C8 109.2(2)
O2 C8 C7 126.6(2)
O2 C8 C9 127.5(3)
C7 C8 C9 105.9(2)
C10 C9 C1 120.2(2)
C10 C9 C8 131.8(2)
C1 C9 C8 108.1(2)
C9 C10 C18 117.7(2)
C9 C10 C11 134.1(2)
C18 C10 C11 108.1(2)
C12 C11 C16 119.1(3)
C12 C11 C10 132.6(2)
C16 C11 C10 108.3(2)
C11 C12 C13 118.3(3)
C11 C12 H12 120.8
C13 C12 H12 120.8
C14 C13 C12 121.6(3)
C14 C13 H13 119.2
C12 C13 H13 119.2
C13 C14 C15 120.5(3)
C13 C14 H14 119.8
C15 C14 H14 119.8
C16 C15 C14 118.4(3)
C16 C15 H15 120.8
C14 C15 H15 120.8
C15 C16 C11 122.1(2)
C15 C16 C17 128.2(2)
C11 C16 C17 109.7(2)
O1 C17 C16 126.0(3)
O1 C17 C18 128.6(2)
C16 C17 C18 105.2(2)
C25 C18 C10 122.6(2)
C25 C18 C17 128.8(2)
C10 C18 C17 108.5(2)
C24 C19 C20 120.4(2)
C24 C19 H19 119.8
C20 C19 H19 119.8
C21 C20 C19 119.7(2)
C21 C20 H20 120.1
C19 C20 H20 120.1
C20 C21 C22 121.4(2)
C20 C21 Br1 119.78(19)
C22 C21 Br1 118.8(2)
C21 C22 C23 118.4(3)
C21 C22 H22 120.8
C23 C22 H22 120.8
C24 C23 C22 121.5(2)
C24 C23 H23 119.3
C22 C23 H23 119.3
C23 C24 C19 118.6(2)
C23 C24 C25 119.0(2)
C19 C24 C25 122.4(2)
C18 C25 C26 119.2(2)
C18 C25 C24 120.4(2)
C26 C25 C24 120.3(2)
C1 C26 C25 118.0(2)
C1 C26 C27 123.1(2)
C25 C26 C27 118.8(2)
C28 C27 C32 118.3(2)
C28 C27 C26 120.4(2)
C32 C27 C26 121.2(2)
C29 C28 C27 121.3(3)
C29 C28 H28 119.4
C27 C28 H28 119.4
C30 C29 C28 119.7(3)
C30 C29 H29 120.2
C28 C29 H29 120.2
C29 C30 C31 120.6(3)
C29 C30 H30 119.7
C31 C30 H30 119.7
C30 C31 C32 120.4(3)
C30 C31 H31 119.8
C32 C31 H31 119.8
C31 C32 C27 119.9(2)
C31 C32 N1 121.4(2)
C27 C32 N1 118.7(2)
O3 C33 O4 124.3(3)
O3 C33 N1 125.9(3)
O4 C33 N1 109.9(2)
C35 C34 O4 108.7(3)
C35 C34 H34A 110.0
O4 C34 H34A 110.0
C35 C34 H34B 110.0
O4 C34 H34B 110.0
H34A C34 H34B 108.3
C34 C35 H35A 109.5
C34 C35 H35B 109.5
H35A C35 H35B 109.5
C34 C35 H35C 109.5
H35A C35 H35C 109.5
H35B C35 H35C 109.5
C33 N1 C32 125.9(2)
C33 N1 H1 117.1
C32 N1 H1 117.1
C33 O4 C34 116.4(2)

loop_
_geom_bond_atom_site_label_1
_geom_bond_atom_site_label_2
_geom_bond_distance
Br1 C21 1.905(2)
C1 C26 1.390(3)
C1 C9 1.417(3)
C1 C2 1.482(3)
C2 C3 1.381(4)
C2 C7 1.401(4)
C3 C4 1.396(4)
C3 H3 0.9300
C4 C5 1.375(5)
C4 H4 0.9300
C5 C6 1.372(4)
C5 H5 0.9300
C6 C7 1.383(4)
C6 H6 0.9300
C7 C8 1.472(4)
C8 O2 1.217(3)
C8 C9 1.501(3)
C9 C10 1.375(3)
C10 C18 1.422(3)
C10 C11 1.485(4)
C11 C12 1.386(3)
C11 C16 1.401(3)
C12 C13 1.393(4)
C12 H12 0.9300
C13 C14 1.374(4)
C13 H13 0.9300
C14 C15 1.379(4)
C14 H14 0.9300
C15 C16 1.372(4)
C15 H15 0.9300
C16 C17 1.485(3)
C17 O1 1.207(3)
C17 C18 1.495(4)
C18 C25 1.385(3)
C19 C24 1.374(3)
C19 C20 1.385(3)
C19 H19 0.9300
C20 C21 1.349(4)
C20 H20 0.9300
C21 C22 1.366(4)
C22 C23 1.387(4)
C22 H22 0.9300
C23 C24 1.366(4)
C23 H23 0.9300
C24 C25 1.495(3)
C25 C26 1.419(3)
C26 C27 1.495(3)
C27 C28 1.387(4)
C27 C32 1.396(3)
C28 C29 1.383(4)
C28 H28 0.9300
C29 C30 1.365(4)
C29 H29 0.9300
C30 C31 1.368(4)
C30 H30 0.9300
C31 C32 1.392(4)
C31 H31 0.9300
C32 N1 1.411(3)
C33 O3 1.197(3)
C33 O4 1.334(3)
C33 N1 1.356(3)
C34 C35 1.438(5)
C34 O4 1.444(3)
C34 H34A 0.9700
C34 H34B 0.9700
C35 H35A 0.9600
C35 H35B 0.9600
C35 H35C 0.9600
N1 H1 0.8600

loop_
_geom_hbond_atom_site_label_D
_geom_hbond_atom_site_label_H
_geom_hbond_atom_site_label_A
_geom_hbond_distance_DH
_geom_hbond_distance_HA
_geom_hbond_distance_DA
_geom_hbond_angle_DHA
_geom_hbond_site_symmetry_A
N1 H1 O2 0.86 2.33 3.051(3) 141.1 2_666

loop_
_geom_torsion_atom_site_label_1
_geom_torsion_atom_site_label_2
_geom_torsion_atom_site_label_3
_geom_torsion_atom_site_label_4
_geom_torsion
C26 C1 C2 C3 3.5(4)
C9 C1 C2 C3 -177.2(3)
C26 C1 C2 C7 -177.9(2)
C9 C1 C2 C7 1.4(3)
C7 C2 C3 C4 0.7(4)
C1 C2 C3 C4 179.2(3)
C2 C3 C4 C5 0.8(4)
C3 C4 C5 C6 -1.2(5)
C4 C5 C6 C7 0.0(4)
C5 C6 C7 C2 1.6(4)
C5 C6 C7 C8 -177.0(3)
C3 C2 C7 C6 -2.0(4)
C1 C2 C7 C6 179.2(2)
C3 C2 C7 C8 176.9(2)
C1 C2 C7 C8 -1.9(3)
C6 C7 C8 O2 2.5(4)
C2 C7 C8 O2 -176.3(3)
C6 C7 C8 C9 -179.5(2)
C2 C7 C8 C9 1.7(3)
C26 C1 C9 C10 -2.8(4)
C2 C1 C9 C10 177.9(2)
C26 C1 C9 C8 179.1(2)
C2 C1 C9 C8 -0.3(3)
O2 C8 C9 C10 -0.7(4)
C7 C8 C9 C10 -178.7(2)
O2 C8 C9 C1 177.1(3)
C7 C8 C9 C1 -0.8(3)
C1 C9 C10 C18 0.9(3)
C8 C9 C10 C18 178.6(2)
C1 C9 C10 C11 -179.3(2)
C8 C9 C10 C11 -1.7(5)
C9 C10 C11 C12 -0.5(5)
C18 C10 C11 C12 179.3(3)
C9 C10 C11 C16 178.4(3)
C18 C10 C11 C16 -1.8(3)
C16 C11 C12 C13 0.2(4)
C10 C11 C12 C13 179.1(3)
C11 C12 C13 C14 -0.3(4)
C12 C13 C14 C15 0.5(5)
C13 C14 C15 C16 -0.6(4)
C14 C15 C16 C11 0.6(4)
C14 C15 C16 C17 -179.0(3)
C12 C11 C16 C15 -0.4(4)
C10 C11 C16 C15 -179.5(2)
C12 C11 C16 C17 179.2(2)
C10 C11 C16 C17 0.2(3)
C15 C16 C17 O1 4.1(5)
C11 C16 C17 O1 -175.5(3)
C15 C16 C17 C18 -178.9(3)
C11 C16 C17 C18 1.5(3)
C9 C10 C18 C25 2.6(4)
C11 C10 C18 C25 -177.2(2)
C9 C10 C18 C17 -177.5(2)
C11 C10 C18 C17 2.7(3)
O1 C17 C18 C25 -5.8(4)
C16 C17 C18 C25 177.4(2)
O1 C17 C18 C10 174.3(3)
C16 C17 C18 C10 -2.6(3)
C24 C19 C20 C21 0.2(4)
C19 C20 C21 C22 -0.5(4)
C19 C20 C21 Br1 179.0(2)
C20 C21 C22 C23 0.0(5)
Br1 C21 C22 C23 -179.5(3)
C21 C22 C23 C24 0.8(5)
C22 C23 C24 C19 -1.0(5)
C22 C23 C24 C25 177.7(3)
C20 C19 C24 C23 0.5(4)
C20 C19 C24 C25 -178.2(2)
C10 C18 C25 C26 -4.3(3)
C17 C18 C25 C26 175.8(2)
C10 C18 C25 C24 171.3(2)
C17 C18 C25 C24 -8.7(4)
C23 C24 C25 C18 -92.3(3)
C19 C24 C25 C18 86.3(3)
C23 C24 C25 C26 83.2(3)
C19 C24 C25 C26 -98.2(3)
C9 C1 C26 C25 1.1(3)
C2 C1 C26 C25 -179.7(2)
C9 C1 C26 C27 -177.8(2)
C2 C1 C26 C27 1.4(4)
C18 C25 C26 C1 2.3(3)
C24 C25 C26 C1 -173.2(2)
C18 C25 C26 C27 -178.7(2)
C24 C25 C26 C27 5.7(3)
C1 C26 C27 C28 83.3(3)
C25 C26 C27 C28 -95.6(3)
C1 C26 C27 C32 -100.1(3)
C25 C26 C27 C32 81.0(3)
C32 C27 C28 C29 -1.4(4)
C26 C27 C28 C29 175.3(3)
C27 C28 C29 C30 0.2(5)
C28 C29 C30 C31 1.1(5)
C29 C30 C31 C32 -1.2(4)
C30 C31 C32 C27 0.0(4)
C30 C31 C32 N1 178.0(2)
C28 C27 C32 C31 1.3(4)
C26 C27 C32 C31 -175.4(2)
C28 C27 C32 N1 -176.8(2)
C26 C27 C32 N1 6.5(3)
O3 C33 N1 C32 3.7(5)
O4 C33 N1 C32 -177.5(2)
C31 C32 N1 C33 33.7(4)
C27 C32 N1 C33 -148.2(2)
O3 C33 O4 C34 -5.8(4)
N1 C33 O4 C34 175.4(2)
C35 C34 O4 C33 178.4(3)
